data_7002798
loop_
_publ_author_name
'Liu, Yen-Shen'
'Tang, Ming-Feng'
'Lii, Kwang-Hwa'

_publ_section_title
;
 Rare earth metal squarates incorporating ethylene glycol ligand with a
 three-dimensional framework structure: RE(C4O4)1.5(C2H6O2) (RE = Y,
 La--Nd, Sm--Lu)
;
_journal_issue 44
_journal_name_full 'Dalton Transactions'
_journal_page_first 9781
_journal_page_last 9786
_journal_paper_doi 10.1039/b911962k
_journal_year 2009
_chemical_formula_moiety Eu(C4O4)1.5(C2H6O2)
_chemical_formula_sum 'C8 H6 Eu O8'
_chemical_formula_weight 382.09
_chemical_name_systematic
;
?
;
_space_group_IT_number 15
_symmetry_cell_setting monoclinic
_symmetry_space_group_name_Hall '-C 2yc'
_symmetry_space_group_name_H-M 'C 1 2/c 1'
_atom_sites_solution_hydrogens difmap
_atom_sites_solution_primary direct
_atom_sites_solution_secondary difmap
_audit_creation_method SHELXL-97
_cell_angle_alpha 90.00
_cell_angle_beta 99.039(2)
_cell_angle_gamma 90.00
_cell_formula_units_Z 8
_cell_length_a 12.8772(5)
_cell_length_b 12.1834(5)
_cell_length_c 12.6535(5)
_cell_measurement_temperature 296(2)
_cell_volume 1960.53(14)
_computing_cell_refinement 'Bruker SHELXTL'
_computing_data_collection 'Bruker SHELXTL'
_computing_data_reduction 'Bruker SHELXTL'
_computing_molecular_graphics Diamond
_computing_structure_refinement 'SHELXL-97 (Sheldrick, 1997)'
_computing_structure_solution 'SHELXS-97 (Sheldrick, 1990)'
_diffrn_ambient_temperature 296(2)
_diffrn_measured_fraction_theta_full 1.000
_diffrn_measured_fraction_theta_max 1.000
_diffrn_measurement_device_type 'CCD area detector'
_diffrn_measurement_method 'phi and omega scans'
_diffrn_radiation_monochromator graphite
_diffrn_radiation_source 'fine-focus sealed tube'
_diffrn_radiation_type MoK\a
_diffrn_radiation_wavelength 0.71073
_diffrn_reflns_av_R_equivalents 0.0338
_diffrn_reflns_av_sigmaI/netI 0.0230
_diffrn_reflns_limit_h_max 17
_diffrn_reflns_limit_h_min -17
_diffrn_reflns_limit_k_max 16
_diffrn_reflns_limit_k_min -16
_diffrn_reflns_limit_l_max 16
_diffrn_reflns_limit_l_min -16
_diffrn_reflns_number 19071
_diffrn_reflns_theta_full 28.30
_diffrn_reflns_theta_max 28.30
_diffrn_reflns_theta_min 2.31
_exptl_absorpt_coefficient_mu 6.429
_exptl_absorpt_correction_T_max 0.7457
_exptl_absorpt_correction_T_min 0.5938
_exptl_absorpt_correction_type empirical
_exptl_crystal_colour light-yellow
_exptl_crystal_density_diffrn 2.589
_exptl_crystal_density_method 'not measured'
_exptl_crystal_description rod-like
_exptl_crystal_F_000 1448
_exptl_crystal_size_max 0.15
_exptl_crystal_size_mid 0.10
_exptl_crystal_size_min 0.10
_refine_diff_density_max 0.691
_refine_diff_density_min -1.832
_refine_diff_density_rms 0.200
_refine_ls_extinction_method none
_refine_ls_goodness_of_fit_ref 1.177
_refine_ls_hydrogen_treatment mixed
_refine_ls_matrix_type full
_refine_ls_number_parameters 178
_refine_ls_number_reflns 2444
_refine_ls_number_restraints 0
_refine_ls_restrained_S_all 1.177
_refine_ls_R_factor_all 0.0247
_refine_ls_R_factor_gt 0.0207
_refine_ls_shift/su_max 0.001
_refine_ls_shift/su_mean 0.000
_refine_ls_structure_factor_coef Fsqd
_refine_ls_weighting_details 'calc w=1/[\s^2^(Fo^2^)+(0.0297P)^2^+0.0000P] where P=(Fo^2^+2Fc^2^)/3'
_refine_ls_weighting_scheme calc
_refine_ls_wR_factor_gt 0.0520
_refine_ls_wR_factor_ref 0.0537
_reflns_number_gt 2177
_reflns_number_total 2444
_reflns_threshold_expression >2sigma(I)
_cod_data_source_file b911962k.txt
_cod_data_source_block EuSqEg
_cod_original_sg_symbol_H-M C2/c
_cod_database_code 7002798

loop_
_symmetry_equiv_pos_as_xyz
'x, y, z'
'-x, y, -z+1/2'
'x+1/2, y+1/2, z'
'-x+1/2, y+1/2, -z+1/2'
'-x, -y, -z'
'x, -y, z-1/2'
'-x+1/2, -y+1/2, -z'
'x+1/2, -y+1/2, z-1/2'

loop_
_atom_site_label
_atom_site_type_symbol
_atom_site_fract_x
_atom_site_fract_y
_atom_site_fract_z
_atom_site_U_iso_or_equiv
_atom_site_adp_type
_atom_site_occupancy
_atom_site_symmetry_multiplicity
_atom_site_calc_flag
_atom_site_refinement_flags
_atom_site_disorder_assembly
_atom_site_disorder_group
Eu1 Eu 0.273634(10) 0.463323(11) 0.222524(11) 0.00977(6) Uani 1 1 d . . .
O1 O 0.23862(17) 0.40886(17) 0.40215(16) 0.0165(4) Uani 1 1 d . . .
O2 O 0.20675(17) 0.14824(17) 0.34714(16) 0.0177(5) Uani 1 1 d . . .
O3 O 0.37233(18) 0.4296(2) 0.08689(19) 0.0248(5) Uani 1 1 d . . .
O4 O 0.59634(19) 0.55344(19) 0.15930(18) 0.0205(5) Uani 1 1 d . . .
O5 O 0.37980(18) 0.3140(2) 0.2779(2) 0.0279(6) Uani 1 1 d . . .
O6 O 0.3756(2) 0.05118(19) 0.2431(2) 0.0276(6) Uani 1 1 d . . .
O7 O 0.1492(2) 0.46465(19) 0.0471(2) 0.0250(6) Uani 1 1 d . . .
O8 O 0.1567(2) 0.3065(2) 0.1878(2) 0.0335(7) Uani 1 1 d . . .
C1 C 0.2453(2) 0.3211(2) 0.4546(2) 0.0127(6) Uani 1 1 d . . .
C2 C 0.2316(2) 0.2041(2) 0.4310(2) 0.0133(6) Uani 1 1 d . . .
C3 C 0.4430(3) 0.4689(2) 0.0397(3) 0.0164(7) Uani 1 1 d . . .
C4 C 0.5435(2) 0.5227(2) 0.0719(3) 0.0157(6) Uani 1 1 d . . .
C5 C 0.4446(2) 0.2438(2) 0.2587(2) 0.0135(6) Uani 1 1 d . . .
C6 C 0.4440(2) 0.1246(2) 0.2509(2) 0.0133(6) Uani 1 1 d . . .
C7 C 0.0871(3) 0.3690(3) 0.0170(3) 0.0352(9) Uani 1 1 d . . .
C8 C 0.0603(3) 0.3194(4) 0.1161(3) 0.0333(9) Uani 1 1 d . . .
H7A H 0.136(5) 0.312(5) -0.013(5) 0.092(19) Uiso 1 1 d . . .
H7B H 0.017(3) 0.389(3) -0.034(3) 0.036(11) Uiso 1 1 d . . .
H8A H 0.024(3) 0.252(3) 0.103(3) 0.028(10) Uiso 1 1 d . . .
H8B H 0.013(3) 0.375(3) 0.145(3) 0.035(11) Uiso 1 1 d . . .
H7O H 0.181(4) 0.479(4) 0.002(4) 0.042(14) Uiso 1 1 d . . .
H8O H 0.164(4) 0.248(4) 0.219(4) 0.066(17) Uiso 1 1 d . . .

loop_
_atom_site_aniso_label
_atom_site_aniso_U_11
_atom_site_aniso_U_22
_atom_site_aniso_U_33
_atom_site_aniso_U_23
_atom_site_aniso_U_13
_atom_site_aniso_U_12
Eu1 0.01094(9) 0.00916(10) 0.00941(9) 0.00131(5) 0.00222(6) 0.00191(5)
O1 0.0280(12) 0.0096(11) 0.0125(10) 0.0016(8) 0.0053(9) 0.0026(9)
O2 0.0295(12) 0.0124(11) 0.0107(10) -0.0035(8) 0.0016(9) -0.0023(9)
O3 0.0229(12) 0.0298(13) 0.0255(13) 0.0012(11) 0.0154(11) -0.0039(10)
O4 0.0228(12) 0.0238(13) 0.0128(11) -0.0035(9) -0.0038(9) 0.0047(9)
O5 0.0267(13) 0.0210(13) 0.0394(15) 0.0076(11) 0.0158(12) 0.0147(10)
O6 0.0233(13) 0.0236(13) 0.0389(16) -0.0078(11) 0.0143(12) -0.0125(10)
O7 0.0285(14) 0.0292(15) 0.0167(13) 0.0056(10) 0.0016(11) -0.0065(10)
O8 0.0419(15) 0.0213(14) 0.0309(15) 0.0127(12) -0.0146(12) -0.0140(12)
C1 0.0136(13) 0.0139(15) 0.0114(14) -0.0002(12) 0.0045(11) 0.0003(11)
C2 0.0162(14) 0.0123(15) 0.0117(14) -0.0003(11) 0.0031(12) 0.0009(11)
C3 0.0176(15) 0.0195(17) 0.0125(15) 0.0015(11) 0.0038(13) 0.0037(12)
C4 0.0163(15) 0.0167(16) 0.0144(15) 0.0003(12) 0.0034(13) 0.0053(12)
C5 0.0152(14) 0.0131(15) 0.0129(15) 0.0035(11) 0.0042(12) 0.0030(12)
C6 0.0143(14) 0.0137(15) 0.0119(14) 0.0004(11) 0.0022(11) -0.0023(11)
C7 0.042(2) 0.037(2) 0.0221(19) 0.0017(17) -0.0090(17) -0.0117(19)
C8 0.031(2) 0.027(2) 0.036(2) 0.0080(17) -0.0096(17) -0.0142(17)

loop_
_atom_type_symbol
_atom_type_description
_atom_type_scat_dispersion_real
_atom_type_scat_dispersion_imag
_atom_type_scat_source
C C 0.0033 0.0016 'International Tables Vol C Tables 4.2.6.8 and 6.1.1.4'
H H 0.0000 0.0000 'International Tables Vol C Tables 4.2.6.8 and 6.1.1.4'
O O 0.0106 0.0060 'International Tables Vol C Tables 4.2.6.8 and 6.1.1.4'
Eu Eu -0.1578 3.6682 'International Tables Vol C Tables 4.2.6.8 and 6.1.1.4'

loop_
_geom_angle_atom_site_label_1
_geom_angle_atom_site_label_2
_geom_angle_atom_site_label_3
_geom_angle
_geom_angle_site_symmetry_1
_geom_angle_site_symmetry_3
_geom_angle_publ_flag
O6 Eu1 O5 141.16(8) 4 . ?
O6 Eu1 O3 142.28(9) 4 . ?
O5 Eu1 O3 73.73(9) . . ?
O6 Eu1 O4 101.32(9) 4 2_655 ?
O5 Eu1 O4 81.14(9) . 2_655 ?
O3 Eu1 O4 97.78(9) . 2_655 ?
O6 Eu1 O8 83.56(10) 4 . ?
O5 Eu1 O8 75.91(10) . . ?
O3 Eu1 O8 97.04(9) . . ?
O4 Eu1 O8 147.86(8) 2_655 . ?
O6 Eu1 O2 77.08(8) 4 4 ?
O5 Eu1 O2 137.95(8) . 4 ?
O3 Eu1 O2 78.31(8) . 4 ?
O4 Eu1 O2 72.16(7) 2_655 4 ?
O8 Eu1 O2 139.04(8) . 4 ?
O6 Eu1 O1 70.91(8) 4 . ?
O5 Eu1 O1 72.29(7) . . ?
O3 Eu1 O1 146.00(8) . . ?
O4 Eu1 O1 75.76(7) 2_655 . ?
O8 Eu1 O1 76.01(8) . . ?
O2 Eu1 O1 128.42(7) 4 . ?
O6 Eu1 O7 74.33(10) 4 . ?
O5 Eu1 O7 122.25(9) . . ?
O3 Eu1 O7 72.39(9) . . ?
O4 Eu1 O7 148.38(8) 2_655 . ?
O8 Eu1 O7 63.67(8) . . ?
O2 Eu1 O7 76.38(7) 4 . ?
O1 Eu1 O7 128.80(8) . . ?
C1 O1 Eu1 134.96(18) . . ?
C2 O2 Eu1 140.8(2) . 4_545 ?
C3 O3 Eu1 143.4(2) . . ?
C4 O4 Eu1 131.0(2) . 2_655 ?
C5 O5 Eu1 149.5(2) . . ?
C6 O6 Eu1 156.7(2) . 4_545 ?
C7 O7 Eu1 118.6(2) . . ?
C7 O7 H7O 109(4) . . ?
Eu1 O7 H7O 108(4) . . ?
C8 O8 Eu1 118.7(2) . . ?
C8 O8 H8O 115(4) . . ?
Eu1 O8 H8O 126(4) . . ?
O1 C1 C2 136.7(3) . . ?
O1 C1 C2 133.5(3) . 7_556 ?
C2 C1 C2 89.8(2) . 7_556 ?
O2 C2 C1 134.9(3) . . ?
O2 C2 C1 134.9(3) . 7_556 ?
C1 C2 C1 90.2(2) . 7_556 ?
O3 C3 C4 135.9(3) . . ?
O3 C3 C4 133.9(3) . 5_665 ?
C4 C3 C4 90.2(3) . 5_665 ?
O4 C4 C3 135.6(3) . . ?
O4 C4 C3 134.5(3) . 5_665 ?
C3 C4 C3 89.8(3) . 5_665 ?
O5 C5 C6 134.5(3) . . ?
O5 C5 C5 136.21(18) . 2_655 ?
C6 C5 C5 89.15(15) . 2_655 ?
O6 C6 C6 133.76(18) . 2_655 ?
O6 C6 C5 135.8(3) . . ?
C6 C6 C5 90.36(16) 2_655 . ?
O7 C7 C8 107.6(3) . . ?
O7 C7 H7A 107(3) . . ?
C8 C7 H7A 106(3) . . ?
O7 C7 H7B 111(2) . . ?
C8 C7 H7B 109(2) . . ?
H7A C7 H7B 116(4) . . ?
O8 C8 C7 106.7(3) . . ?
O8 C8 H8A 112(2) . . ?
C7 C8 H8A 112(2) . . ?
O8 C8 H8B 110(2) . . ?
C7 C8 H8B 105(2) . . ?
H8A C8 H8B 110(3) . . ?

loop_
_geom_bond_atom_site_label_1
_geom_bond_atom_site_label_2
_geom_bond_distance
_geom_bond_site_symmetry_2
_geom_bond_publ_flag
Eu1 O6 2.300(2) 4 ?
Eu1 O5 2.317(2) . ?
Eu1 O3 2.327(2) . ?
Eu1 O4 2.336(2) 2_655 ?
Eu1 O8 2.430(3) . ?
Eu1 O2 2.447(2) 4 ?
Eu1 O1 2.476(2) . ?
Eu1 O7 2.526(3) . ?
O1 C1 1.254(3) . ?
O2 C2 1.259(3) . ?
O2 Eu1 2.447(2) 4_545 ?
O3 C3 1.259(4) . ?
O4 C4 1.261(4) . ?
O4 Eu1 2.336(2) 2_655 ?
O5 C5 1.245(3) . ?
O6 C6 1.249(3) . ?
O6 Eu1 2.300(2) 4_545 ?
O7 C7 1.430(4) . ?
O7 H7O 0.77(5) . ?
O8 C8 1.426(4) . ?
O8 H8O 0.81(5) . ?
C1 C2 1.461(4) . ?
C1 C2 1.464(4) 7_556 ?
C2 C1 1.464(4) 7_556 ?
C3 C4 1.451(5) . ?
C3 C4 1.452(4) 5_665 ?
C4 C3 1.452(4) 5_665 ?
C5 C6 1.456(4) . ?
C5 C5 1.476(5) 2_655 ?
C6 C6 1.445(5) 2_655 ?
C7 C8 1.481(5) . ?
C7 H7A 1.05(6) . ?
C7 H7B 1.05(4) . ?
C8 H8A 0.95(4) . ?
C8 H8B 1.02(4) . ?
